data_7116486
loop_
_publ_author_name
'Kreye, Markus'
'Freytag, Matthias'
'Jones, Peter G.'
'Williard, Paul G.'
'Bernskoetter, Wesley H.'
'Walter, Marc D.'

_publ_section_title
;
 Homolytic H2 cleavage by a mercury-bridged Ni(i) pincer complex
 [{(PNP)Ni}2{\m-Hg}].
;
_journal_issue 14
_journal_name_full 'Chemical communications (Cambridge, England)'
_journal_page_first 2946
_journal_paper_doi 10.1039/c4cc09743b
_journal_volume 51
_journal_year 2015
_chemical_formula_sum 'C22 H43 N Ni P2'
_chemical_formula_weight 442.22
_chemical_name_systematic
; 
 ? 
;
_space_group_IT_number 19
_symmetry_cell_setting orthorhombic
_symmetry_space_group_name_Hall 'P 2ac 2ab'
_symmetry_space_group_name_H-M 'P 21 21 21'
_atom_sites_solution_hydrogens geom
_atom_sites_solution_primary direct
_atom_sites_solution_secondary difmap
_audit_creation_method SHELXL-97
_audit_update_record
;
2014-12-02 deposited with the CCDC.
2015-01-08 downloaded from the CCDC.
;
_cell_angle_alpha 90.00
_cell_angle_beta 90.00
_cell_angle_gamma 90.00
_cell_formula_units_Z 4
_cell_length_a 11.0422(2)
_cell_length_b 14.7303(2)
_cell_length_c 14.7768(2)
_cell_measurement_reflns_used 59607
_cell_measurement_temperature 100(2)
_cell_measurement_theta_max 30.5860
_cell_measurement_theta_min 2.2860
_cell_volume 2403.52(6)
_computing_cell_refinement
; 
CrysAlisPro, Agilent Technologies, 
Version 1.171.37.35 (release 13-08-2014 CrysAlis171 .NET) 
(compiled Aug 13 2014,18:06:01) 
;
_computing_data_collection
; 
CrysAlisPro, Agilent Technologies, 
Version 1.171.37.35 (release 13-08-2014 CrysAlis171 .NET) 
(compiled Aug 13 2014,18:06:01) 
;
_computing_data_reduction
; 
CrysAlisPro, Agilent Technologies, 
Version 1.171.37.35 (release 13-08-2014 CrysAlis171 .NET) 
(compiled Aug 13 2014,18:06:01) 
;
_computing_molecular_graphics 'Bruker XP'
_computing_publication_material SHELXL-97
_computing_structure_refinement 'SHELXL-97 (Sheldrick, 1997)'
_computing_structure_solution 'SHELXS-97 (Sheldrick, 1990)'
_diffrn_ambient_temperature 100(2)
_diffrn_detector_area_resol_mean 16.1419
_diffrn_measured_fraction_theta_full 0.998
_diffrn_measured_fraction_theta_max 0.982
_diffrn_measurement_device_type 'Oxford Diffraction Xcalibur, Eos'
_diffrn_measurement_method '\w scans'
_diffrn_radiation_monochromator graphite
_diffrn_radiation_type 'Mo K\a'
_diffrn_radiation_wavelength 0.71073
_diffrn_reflns_av_R_equivalents 0.0481
_diffrn_reflns_av_sigmaI/netI 0.0174
_diffrn_reflns_limit_h_max 15
_diffrn_reflns_limit_h_min -15
_diffrn_reflns_limit_k_max 21
_diffrn_reflns_limit_k_min -21
_diffrn_reflns_limit_l_max 21
_diffrn_reflns_limit_l_min -21
_diffrn_reflns_number 209772
_diffrn_reflns_theta_full 30.50
_diffrn_reflns_theta_max 31.05
_diffrn_reflns_theta_min 2.30
_diffrn_source 'Enhance (Mo) X-ray Source'
_exptl_absorpt_coefficient_mu 0.947
_exptl_absorpt_correction_T_max 1.00000
_exptl_absorpt_correction_T_min 0.93247
_exptl_absorpt_correction_type multi-scan
_exptl_absorpt_process_details
; 
CrysAlisPro, Agilent Technologies, 
Version 1.171.37.35 (release 13-08-2014 CrysAlis171 .NET) 
(compiled Aug 13 2014,18:06:01) 
;
_exptl_crystal_colour orange
_exptl_crystal_density_diffrn 1.222
_exptl_crystal_density_method 'not measured'
_exptl_crystal_description irregular
_exptl_crystal_F_000 960
_exptl_crystal_size_max 0.30
_exptl_crystal_size_mid 0.25
_exptl_crystal_size_min 0.20
_refine_diff_density_max 0.324
_refine_diff_density_min -0.189
_refine_diff_density_rms 0.047
_refine_ls_abs_structure_details 'Flack H D (1983), Acta Cryst. A39, 876-881'
_refine_ls_abs_structure_Flack -0.010(6)
_refine_ls_extinction_method none
_refine_ls_goodness_of_fit_ref 1.056
_refine_ls_hydrogen_treatment mixed
_refine_ls_matrix_type full
_refine_ls_number_parameters 251
_refine_ls_number_reflns 7458
_refine_ls_number_restraints 0
_refine_ls_restrained_S_all 1.056
_refine_ls_R_factor_all 0.0237
_refine_ls_R_factor_gt 0.0204
_refine_ls_shift/su_max 0.002
_refine_ls_shift/su_mean 0.000
_refine_ls_structure_factor_coef Fsqd
_refine_ls_weighting_details 'calc w=1/[\s^2^(Fo^2^)+(0.0245P)^2^+0.3993P] where P=(Fo^2^+2Fc^2^)/3'
_refine_ls_weighting_scheme calc
_refine_ls_wR_factor_gt 0.0463
_refine_ls_wR_factor_ref 0.0474
_reflns_number_gt 7082
_reflns_number_total 7458
_reflns_threshold_expression >2sigma(I)
_cod_data_source_file c4cc09743b3.cif
_cod_data_source_block mk96b
_cod_original_cell_volume 2403.53(6)
_cod_database_code 7116486

loop_
_symmetry_equiv_pos_as_xyz
'x, y, z'
'-x+1/2, -y, z+1/2'
'-x, y+1/2, -z+1/2'
'x+1/2, -y+1/2, -z'

loop_
_atom_site_label
_atom_site_type_symbol
_atom_site_fract_x
_atom_site_fract_y
_atom_site_fract_z
_atom_site_U_iso_or_equiv
_atom_site_adp_type
_atom_site_occupancy
_atom_site_symmetry_multiplicity
_atom_site_calc_flag
_atom_site_refinement_flags
Ni Ni 0.499101(13) 0.520653(8) 0.445181(8) 0.01152(3) Uani 1 1 d .
H01 H 0.4687(15) 0.4766(12) 0.3676(12) 0.041(5) Uiso 1 1 d .
P1 P 0.35456(2) 0.457179(17) 0.520483(17) 0.01107(5) Uani 1 1 d .
P2 P 0.63776(2) 0.605480(17) 0.385997(17) 0.01155(5) Uani 1 1 d .
N N 0.53564(8) 0.58089(6) 0.55317(6) 0.01295(16) Uani 1 1 d .
C1 C 0.46382(9) 0.58231(7) 0.62884(7) 0.01309(19) Uani 1 1 d .
C2 C 0.50625(12) 0.64811(7) 0.68771(7) 0.01613(19) Uani 1 1 d .
H2 H 0.4729 0.6636 0.7449 0.019 Uiso 1 1 calc R
C3 C 0.60961(11) 0.68805(7) 0.64586(7) 0.0169(2) Uani 1 1 d .
H3 H 0.6588 0.7352 0.6699 0.020 Uiso 1 1 calc R
C4 C 0.62448(10) 0.64496(7) 0.56346(7) 0.01394(19) Uani 1 1 d .
C5 C 0.35986(10) 0.51661(7) 0.63215(7) 0.01519(18) Uani 1 1 d .
H5A H 0.2830 0.5494 0.6431 0.018 Uiso 1 1 calc R
H5B H 0.3720 0.4722 0.6816 0.018 Uiso 1 1 calc R
C6 C 0.19983(10) 0.48274(8) 0.47569(7) 0.01488(19) Uani 1 1 d .
C7 C 0.17712(12) 0.43241(9) 0.38676(9) 0.0254(3) Uani 1 1 d .
H7A H 0.1037 0.4563 0.3581 0.038 Uiso 1 1 calc R
H7B H 0.1667 0.3675 0.3990 0.038 Uiso 1 1 calc R
H7C H 0.2464 0.4412 0.3462 0.038 Uiso 1 1 calc R
C8 C 0.09587(11) 0.46360(10) 0.54150(9) 0.0287(3) Uani 1 1 d .
H8A H 0.0907 0.3982 0.5528 0.043 Uiso 1 1 calc R
H8B H 0.0196 0.4850 0.5152 0.043 Uiso 1 1 calc R
H8C H 0.1108 0.4954 0.5987 0.043 Uiso 1 1 calc R
C9 C 0.20434(11) 0.58485(8) 0.45467(10) 0.0234(2) Uani 1 1 d .
H9A H 0.2274 0.6183 0.5094 0.035 Uiso 1 1 calc R
H9B H 0.1244 0.6053 0.4343 0.035 Uiso 1 1 calc R
H9C H 0.2641 0.5961 0.4069 0.035 Uiso 1 1 calc R
C10 C 0.37936(11) 0.33479(7) 0.54898(8) 0.0167(2) Uani 1 1 d .
C11 C 0.50961(15) 0.33160(9) 0.58489(9) 0.0315(3) Uani 1 1 d .
H11A H 0.5301 0.2691 0.6017 0.047 Uiso 1 1 calc R
H11B H 0.5166 0.3709 0.6381 0.047 Uiso 1 1 calc R
H11C H 0.5653 0.3527 0.5378 0.047 Uiso 1 1 calc R
C12 C 0.29236(15) 0.29714(9) 0.62011(10) 0.0322(3) Uani 1 1 d .
H12A H 0.3208 0.2374 0.6402 0.048 Uiso 1 1 calc R
H12B H 0.2113 0.2912 0.5938 0.048 Uiso 1 1 calc R
H12C H 0.2892 0.3386 0.6719 0.048 Uiso 1 1 calc R
C13 C 0.37400(14) 0.27565(8) 0.46382(8) 0.0272(3) Uani 1 1 d .
H13A H 0.2898 0.2706 0.4434 0.041 Uiso 1 1 calc R
H13B H 0.4056 0.2151 0.4776 0.041 Uiso 1 1 calc R
H13C H 0.4231 0.3034 0.4160 0.041 Uiso 1 1 calc R
C14 C 0.71419(10) 0.65256(7) 0.48772(7) 0.0154(2) Uani 1 1 d .
H14A H 0.7883 0.6175 0.5018 0.018 Uiso 1 1 calc R
H14B H 0.7369 0.7168 0.4777 0.018 Uiso 1 1 calc R
C15 C 0.57254(10) 0.70711(7) 0.32762(7) 0.0145(2) Uani 1 1 d .
C16 C 0.49617(12) 0.75785(7) 0.39849(7) 0.0189(2) Uani 1 1 d .
H16A H 0.4367 0.7161 0.4248 0.028 Uiso 1 1 calc R
H16B H 0.4540 0.8086 0.3694 0.028 Uiso 1 1 calc R
H16C H 0.5492 0.7811 0.4463 0.028 Uiso 1 1 calc R
C17 C 0.48681(12) 0.67679(8) 0.25157(8) 0.0213(2) Uani 1 1 d .
H17A H 0.4426 0.7295 0.2283 0.032 Uiso 1 1 calc R
H17B H 0.4291 0.6322 0.2753 0.032 Uiso 1 1 calc R
H17C H 0.5340 0.6493 0.2026 0.032 Uiso 1 1 calc R
C18 C 0.66857(11) 0.77173(8) 0.28924(8) 0.0190(2) Uani 1 1 d .
H18A H 0.7266 0.7874 0.3369 0.028 Uiso 1 1 calc R
H18B H 0.6292 0.8271 0.2671 0.028 Uiso 1 1 calc R
H18C H 0.7112 0.7419 0.2392 0.028 Uiso 1 1 calc R
C19 C 0.76150(10) 0.54978(8) 0.32014(8) 0.0177(2) Uani 1 1 d .
C20 C 0.72173(12) 0.52903(9) 0.22279(8) 0.0253(3) Uani 1 1 d .
H20A H 0.7816 0.4893 0.1940 0.038 Uiso 1 1 calc R
H20B H 0.7154 0.5858 0.1886 0.038 Uiso 1 1 calc R
H20C H 0.6428 0.4987 0.2236 0.038 Uiso 1 1 calc R
C21 C 0.78295(12) 0.45887(8) 0.36939(10) 0.0265(3) Uani 1 1 d .
H21A H 0.8027 0.4706 0.4330 0.040 Uiso 1 1 calc R
H21B H 0.8502 0.4265 0.3406 0.040 Uiso 1 1 calc R
H21C H 0.7095 0.4217 0.3659 0.040 Uiso 1 1 calc R
C22 C 0.88041(11) 0.60363(9) 0.31950(9) 0.0237(2) Uani 1 1 d .
H22A H 0.9434 0.5680 0.2891 0.036 Uiso 1 1 calc R
H22B H 0.9054 0.6162 0.3819 0.036 Uiso 1 1 calc R
H22C H 0.8684 0.6610 0.2872 0.036 Uiso 1 1 calc R

loop_
_atom_site_aniso_label
_atom_site_aniso_U_11
_atom_site_aniso_U_22
_atom_site_aniso_U_33
_atom_site_aniso_U_23
_atom_site_aniso_U_13
_atom_site_aniso_U_12
Ni 0.01230(6) 0.01246(5) 0.00979(5) -0.00172(4) 0.00117(5) -0.00316(5)
P1 0.01197(12) 0.01076(10) 0.01049(10) -0.00074(8) 0.00081(10) -0.00155(9)
P2 0.01097(12) 0.01237(11) 0.01129(11) -0.00015(9) 0.00049(10) -0.00145(9)
N 0.0136(4) 0.0139(4) 0.0114(4) -0.0001(3) -0.0006(3) -0.0025(3)
C1 0.0149(5) 0.0135(4) 0.0109(4) -0.0003(3) 0.0000(3) -0.0005(3)
C2 0.0225(5) 0.0143(4) 0.0116(4) -0.0015(3) -0.0018(5) -0.0006(5)
C3 0.0221(6) 0.0143(5) 0.0142(5) -0.0005(4) -0.0041(4) -0.0043(4)
C4 0.0149(5) 0.0139(4) 0.0130(4) 0.0007(4) -0.0027(4) -0.0028(4)
C5 0.0164(5) 0.0170(4) 0.0122(4) -0.0024(4) 0.0025(4) -0.0027(4)
C6 0.0133(5) 0.0157(4) 0.0156(4) 0.0003(4) -0.0010(4) -0.0011(4)
C7 0.0267(6) 0.0273(6) 0.0223(6) -0.0068(5) -0.0113(5) 0.0040(5)
C8 0.0145(5) 0.0439(8) 0.0276(6) 0.0054(5) 0.0013(5) -0.0058(5)
C9 0.0201(6) 0.0161(5) 0.0342(7) 0.0020(5) -0.0009(5) 0.0042(4)
C10 0.0222(6) 0.0127(4) 0.0153(5) 0.0012(4) 0.0017(4) 0.0017(4)
C11 0.0339(8) 0.0275(6) 0.0331(6) 0.0050(5) -0.0114(6) 0.0088(6)
C12 0.0479(8) 0.0157(5) 0.0331(7) 0.0063(5) 0.0189(6) -0.0007(5)
C13 0.0425(8) 0.0156(5) 0.0234(6) -0.0042(4) -0.0019(5) 0.0069(5)
C14 0.0136(5) 0.0174(5) 0.0151(5) 0.0010(4) -0.0030(4) -0.0041(4)
C15 0.0149(5) 0.0148(5) 0.0138(5) 0.0014(4) -0.0010(4) -0.0016(4)
C16 0.0183(5) 0.0168(4) 0.0215(5) 0.0001(4) 0.0008(5) 0.0035(5)
C17 0.0204(6) 0.0248(5) 0.0186(5) 0.0023(4) -0.0061(5) -0.0024(5)
C18 0.0202(6) 0.0177(5) 0.0191(5) 0.0042(4) -0.0002(4) -0.0039(4)
C19 0.0165(5) 0.0160(5) 0.0206(5) -0.0007(4) 0.0061(4) 0.0004(4)
C20 0.0274(6) 0.0269(6) 0.0215(6) -0.0072(5) 0.0075(5) 0.0001(5)
C21 0.0238(6) 0.0186(5) 0.0370(7) 0.0050(5) 0.0096(5) 0.0060(5)
C22 0.0153(6) 0.0263(6) 0.0295(6) 0.0035(5) 0.0071(5) 0.0001(5)

loop_
_atom_type_symbol
_atom_type_description
_atom_type_scat_dispersion_real
_atom_type_scat_dispersion_imag
_atom_type_scat_source
C C 0.0033 0.0016 'International Tables Vol C Tables 4.2.6.8 and 6.1.1.4'
H H 0.0000 0.0000 'International Tables Vol C Tables 4.2.6.8 and 6.1.1.4'
N N 0.0061 0.0033 'International Tables Vol C Tables 4.2.6.8 and 6.1.1.4'
P P 0.1023 0.0942 'International Tables Vol C Tables 4.2.6.8 and 6.1.1.4'
Ni Ni 0.3393 1.1124 'International Tables Vol C Tables 4.2.6.8 and 6.1.1.4'

loop_
_geom_angle_atom_site_label_1
_geom_angle_atom_site_label_2
_geom_angle_atom_site_label_3
_geom_angle
N Ni P1 85.71(3)
N Ni P2 85.30(3)
P1 Ni P2 169.378(11)
C5 P1 C6 104.29(5)
C5 P1 C10 104.36(5)
C6 P1 C10 114.03(5)
C5 P1 Ni 103.24(4)
C6 P1 Ni 113.94(4)
C10 P1 Ni 115.15(4)
C14 P2 C19 104.67(5)
C14 P2 C15 104.42(5)
C19 P2 C15 113.13(5)
C14 P2 Ni 102.14(4)
C19 P2 Ni 118.38(4)
C15 P2 Ni 112.11(4)
C4 N C1 108.25(9)
C4 N Ni 125.19(8)
C1 N Ni 125.34(7)
N C1 C2 109.11(9)
N C1 C5 117.30(9)
C2 C1 C5 133.58(10)
C1 C2 C3 106.71(9)
C4 C3 C2 106.72(9)
N C4 C3 109.21(10)
N C4 C14 116.22(9)
C3 C4 C14 134.56(10)
C1 C5 P1 107.28(7)
C7 C6 C8 109.49(10)
C7 C6 C9 107.82(10)
C8 C6 C9 109.45(10)
C7 C6 P1 110.87(8)
C8 C6 P1 115.03(8)
C9 C6 P1 103.82(8)
C12 C10 C13 109.54(10)
C12 C10 C11 109.90(11)
C13 C10 C11 107.65(10)
C12 C10 P1 114.35(8)
C13 C10 P1 110.94(8)
C11 C10 P1 104.15(8)
C4 C14 P2 106.02(7)
C18 C15 C17 109.64(9)
C18 C15 C16 109.22(9)
C17 C15 C16 107.55(9)
C18 C15 P2 113.62(8)
C17 C15 P2 109.99(7)
C16 C15 P2 106.61(7)
C22 C19 C20 110.01(10)
C22 C19 C21 108.69(10)
C20 C19 C21 108.26(10)
C22 C19 P2 113.72(8)
C20 C19 P2 111.51(8)
C21 C19 P2 104.35(8)

loop_
_geom_bond_atom_site_label_1
_geom_bond_atom_site_label_2
_geom_bond_distance
Ni N 1.8699(9)
Ni P1 2.1587(3)
Ni P2 2.1611(3)
P1 C5 1.8688(10)
P1 C6 1.8705(11)
P1 C10 1.8715(10)
P2 C14 1.8582(11)
P2 C19 1.8674(11)
P2 C15 1.8719(11)
N C4 1.3698(13)
N C1 1.3711(14)
C1 C2 1.3841(14)
C1 C5 1.5023(14)
C2 C3 1.4252(17)
C3 C4 1.3828(15)
C4 C14 1.4988(15)
C6 C7 1.5295(16)
C6 C8 1.5307(16)
C6 C9 1.5366(16)
C10 C12 1.5282(17)
C10 C13 1.5316(16)
C10 C11 1.5338(19)
C15 C18 1.5337(15)
C15 C17 1.5357(16)
C15 C16 1.5383(15)
C19 C22 1.5340(16)
C19 C20 1.5347(17)
C19 C21 1.5424(17)

loop_
_geom_torsion_atom_site_label_1
_geom_torsion_atom_site_label_2
_geom_torsion_atom_site_label_3
_geom_torsion_atom_site_label_4
_geom_torsion
N Ni P1 C5 5.98(5)
P2 Ni P1 C5 -26.28(8)
N Ni P1 C6 118.43(5)
P2 Ni P1 C6 86.17(8)
N Ni P1 C10 -107.10(5)
P2 Ni P1 C10 -139.36(7)
N Ni P2 C14 13.30(5)
P1 Ni P2 C14 45.58(8)
N Ni P2 C19 127.54(5)
P1 Ni P2 C19 159.82(7)
N Ni P2 C15 -97.94(5)
P1 Ni P2 C15 -65.66(8)
P1 Ni N C4 -176.98(9)
P2 Ni N C4 -2.65(8)
P1 Ni N C1 -11.11(8)
P2 Ni N C1 163.23(8)
C4 N C1 C2 0.45(12)
Ni N C1 C2 -167.43(7)
C4 N C1 C5 -179.80(9)
Ni N C1 C5 12.32(13)
N C1 C2 C3 -0.49(12)
C5 C1 C2 C3 179.82(11)
C1 C2 C3 C4 0.34(12)
C1 N C4 C3 -0.23(12)
Ni N C4 C3 167.67(7)
C1 N C4 C14 178.92(9)
Ni N C4 C14 -13.18(13)
C2 C3 C4 N -0.07(12)
C2 C3 C4 C14 -179.00(12)
N C1 C5 P1 -4.91(12)
C2 C1 C5 P1 174.76(11)
C6 P1 C5 C1 -121.50(8)
C10 P1 C5 C1 118.57(8)
Ni P1 C5 C1 -2.15(8)
C5 P1 C6 C7 -175.64(8)
C10 P1 C6 C7 -62.46(9)
Ni P1 C6 C7 72.54(9)
C5 P1 C6 C8 -50.75(10)
C10 P1 C6 C8 62.44(10)
Ni P1 C6 C8 -162.56(8)
C5 P1 C6 C9 68.81(8)
C10 P1 C6 C9 -178.00(8)
Ni P1 C6 C9 -43.01(8)
C5 P1 C10 C12 53.91(11)
C6 P1 C10 C12 -59.24(11)
Ni P1 C10 C12 166.33(9)
C5 P1 C10 C13 178.40(9)
C6 P1 C10 C13 65.25(10)
Ni P1 C10 C13 -69.18(9)
C5 P1 C10 C11 -66.06(9)
C6 P1 C10 C11 -179.20(8)
Ni P1 C10 C11 46.37(9)
N C4 C14 P2 22.90(11)
C3 C4 C14 P2 -158.23(11)
C19 P2 C14 C4 -145.91(7)
C15 P2 C14 C4 94.98(8)
Ni P2 C14 C4 -21.94(7)
C14 P2 C15 C18 67.03(9)
C19 P2 C15 C18 -46.18(9)
Ni P2 C15 C18 176.83(7)
C14 P2 C15 C17 -169.65(8)
C19 P2 C15 C17 77.14(9)
Ni P2 C15 C17 -59.85(8)
C14 P2 C15 C16 -53.34(9)
C19 P2 C15 C16 -166.55(7)
Ni P2 C15 C16 56.46(8)
C14 P2 C19 C22 -39.98(10)
C15 P2 C19 C22 73.08(10)
Ni P2 C19 C22 -152.83(7)
C14 P2 C19 C20 -165.07(8)
C15 P2 C19 C20 -52.01(10)
Ni P2 C19 C20 82.08(9)
C14 P2 C19 C21 78.29(9)
C15 P2 C19 C21 -168.65(8)
Ni P2 C19 C21 -34.56(9)
